data_4025431
loop_
_publ_author_name
'Yazhou Wang'
'Haifeng Du'

_publ_section_title
;
 A Copper(II)-Mediated Regioselective Cyclization-Acetoxylation of
 6,8-Dien-1-ones for the Synthesis of Functionalized Cyclopentanes
;
_journal_name_full 'Journal of Organic Chemistry'
_journal_page_first 3503
_journal_page_last 3506
_journal_paper_doi 10.1021/jo100413p
_journal_volume 75
_journal_year 2010
_chemical_formula_moiety 'C22 H21 Br O3'
_chemical_formula_sum 'C22 H21 Br O3'
_chemical_formula_weight 413.29
_chemical_name_systematic
; 
 ? 
;
_space_group_IT_number 2
_symmetry_cell_setting triclinic
_symmetry_space_group_name_Hall '-P 1'
_symmetry_space_group_name_H-M 'P -1'
_atom_sites_solution_hydrogens geom
_atom_sites_solution_primary direct
_atom_sites_solution_secondary difmap
_audit_creation_method SHELXL-97
_cell_angle_alpha 96.42(3)
_cell_angle_beta 100.91(3)
_cell_angle_gamma 109.24(3)
_cell_formula_units_Z 4
_cell_length_a 10.290(2)
_cell_length_b 11.499(2)
_cell_length_c 18.124(4)
_cell_measurement_reflns_used 659
_cell_measurement_temperature 173(2)
_cell_measurement_theta_max 27.48
_cell_measurement_theta_min 2.17
_cell_volume 1952.7(9)
_computing_cell_refinement 'CrystalClear (Rigaku Inc., 2008)'
_computing_data_collection 'CrystalClear (Rigaku Inc., 2008)'
_computing_data_reduction 'CrystalClear (Rigaku Inc., 2008)'
_computing_molecular_graphics 'XP in Siemens SHELXTL (Sheldrick, 1994)'
_computing_publication_material 'SHELX97 (Sheldrick, 1997)'
_computing_structure_refinement 'SHELXL-97 (Sheldrick, 1997)'
_computing_structure_solution 'SHELXS-97 (Sheldrick, 1990)'
_diffrn_ambient_temperature 173(2)
_diffrn_measured_fraction_theta_full 0.995
_diffrn_measured_fraction_theta_max 0.995
_diffrn_measurement_device_type 'Saturn724+ CCD'
_diffrn_measurement_method '\w scans at fixed \c = 45\%'
_diffrn_radiation_monochromator graphite
_diffrn_radiation_source 'sealed tube'
_diffrn_radiation_type MoK\a
_diffrn_radiation_wavelength 0.71073
_diffrn_reflns_av_R_equivalents 0.0397
_diffrn_reflns_av_sigmaI/netI 0.0418
_diffrn_reflns_limit_h_max 13
_diffrn_reflns_limit_h_min -13
_diffrn_reflns_limit_k_max 14
_diffrn_reflns_limit_k_min -14
_diffrn_reflns_limit_l_max 23
_diffrn_reflns_limit_l_min -23
_diffrn_reflns_number 24028
_diffrn_reflns_theta_full 27.46
_diffrn_reflns_theta_max 27.46
_diffrn_reflns_theta_min 1.16
_exptl_absorpt_coefficient_mu 2.123
_exptl_absorpt_correction_T_max 0.6761
_exptl_absorpt_correction_T_min 0.6189
_exptl_absorpt_correction_type numerical
_exptl_absorpt_process_details 'CrystalClear (Rigaku Inc., 2008)'
_exptl_crystal_colour colorless
_exptl_crystal_density_diffrn 1.406
_exptl_crystal_density_method 'not measured'
_exptl_crystal_description block
_exptl_crystal_F_000 848
_exptl_crystal_size_max 0.25
_exptl_crystal_size_mid 0.22
_exptl_crystal_size_min 0.20
_refine_diff_density_max 0.892
_refine_diff_density_min -0.589
_refine_diff_density_rms 0.068
_refine_ls_extinction_method none
_refine_ls_goodness_of_fit_ref 1.094
_refine_ls_hydrogen_treatment constr
_refine_ls_matrix_type full
_refine_ls_number_parameters 469
_refine_ls_number_reflns 8895
_refine_ls_number_restraints 1
_refine_ls_restrained_S_all 1.094
_refine_ls_R_factor_all 0.0727
_refine_ls_R_factor_gt 0.0571
_refine_ls_shift/su_max 0.001
_refine_ls_shift/su_mean 0.000
_refine_ls_structure_factor_coef Fsqd
_refine_ls_weighting_details 'calc w=1/[\s^2^(Fo^2^)+(0.0587P)^2^+1.4223P] where P=(Fo^2^+2Fc^2^)/3'
_refine_ls_weighting_scheme calc
_refine_ls_wR_factor_gt 0.1356
_refine_ls_wR_factor_ref 0.1449
_reflns_number_gt 7123
_reflns_number_total 8895
_reflns_threshold_expression >2sigma(I)
_cod_data_source_file jo100413p_si_002.cif
_cod_data_source_block sa218
_cod_original_cell_volume 1952.7(7)
_cod_database_code 4025431

loop_
_symmetry_equiv_pos_as_xyz
'x, y, z'
'-x, -y, -z'

loop_
_atom_site_label
_atom_site_type_symbol
_atom_site_fract_x
_atom_site_fract_y
_atom_site_fract_z
_atom_site_U_iso_or_equiv
_atom_site_adp_type
_atom_site_occupancy
_atom_site_symmetry_multiplicity
_atom_site_calc_flag
_atom_site_refinement_flags
_atom_site_disorder_assembly
_atom_site_disorder_group
Br1A Br 0.39882(4) 1.23107(3) 0.519922(19) 0.05183(13) Uani 1 1 d . . .
Br1B Br 0.63872(5) -0.20210(3) -0.02353(2) 0.06951(16) Uani 1 1 d . . .
O1A O 0.4274(2) 0.8240(2) 0.18371(14) 0.0455(5) Uani 1 1 d . . .
O1B O 0.5870(2) 0.2006(2) 0.30018(13) 0.0415(5) Uani 1 1 d . . .
O2A O 0.2969(2) 0.67131(18) 0.30677(11) 0.0341(4) Uani 1 1 d . . .
O2B O 0.7433(2) 0.35852(18) 0.19081(11) 0.0357(4) Uani 1 1 d . . .
O3A O 0.1282(2) 0.5988(2) 0.37081(13) 0.0442(5) Uani 1 1 d . . .
O3B O 0.9235(2) 0.4251(2) 0.13399(13) 0.0482(6) Uani 1 1 d . . .
C1A C 0.2756(4) 0.9818(3) 0.19312(18) 0.0444(7) Uani 1 1 d . . .
H1AA H 0.3762 1.0174 0.2087 0.053 Uiso 1 1 calc R . .
C1B C 0.7202(3) 0.0256(3) 0.29911(17) 0.0402(7) Uani 1 1 d . . .
H1BA H 0.6228 -0.0019 0.2735 0.048 Uiso 1 1 calc R . .
C2A C 0.1966(4) 1.0587(3) 0.1947(2) 0.0534(9) Uani 1 1 d . . .
H2AA H 0.2433 1.1467 0.2116 0.064 Uiso 1 1 calc R . .
C2B C 0.7875(4) -0.0598(3) 0.30450(19) 0.0487(8) Uani 1 1 d . . .
H2BA H 0.7365 -0.1458 0.2825 0.058 Uiso 1 1 calc R . .
C3A C 0.0504(5) 1.0083(4) 0.1719(2) 0.0630(11) Uani 1 1 d . . .
H3AA H -0.0033 1.0613 0.1732 0.076 Uiso 1 1 calc R . .
C3B C 0.9290(4) -0.0209(3) 0.3419(2) 0.0538(9) Uani 1 1 d . . .
H3BA H 0.9752 -0.0800 0.3455 0.065 Uiso 1 1 calc R . .
C4A C -0.0175(4) 0.8805(4) 0.1472(2) 0.0622(10) Uani 1 1 d . . .
H4AA H -0.1180 0.8460 0.1311 0.075 Uiso 1 1 calc R . .
C4B C 1.0030(4) 0.1033(3) 0.3738(2) 0.0515(8) Uani 1 1 d . . .
H4BA H 1.1001 0.1298 0.3998 0.062 Uiso 1 1 calc R . .
C5A C 0.0602(3) 0.8017(3) 0.14564(19) 0.0442(7) Uani 1 1 d . . .
H5AA H 0.0128 0.7138 0.1290 0.053 Uiso 1 1 calc R . .
C5B C 0.9366(3) 0.1904(3) 0.36820(18) 0.0400(7) Uani 1 1 d . . .
H5BA H 0.9887 0.2763 0.3899 0.048 Uiso 1 1 calc R . .
C6A C 0.2081(3) 0.8524(3) 0.16867(16) 0.0339(6) Uani 1 1 d . . .
C6B C 0.7943(3) 0.1525(3) 0.33104(16) 0.0327(6) Uani 1 1 d . . .
C7A C 0.2986(3) 0.7741(3) 0.16773(16) 0.0329(6) Uani 1 1 d . . .
C7B C 0.7152(3) 0.2412(3) 0.32481(15) 0.0321(6) Uani 1 1 d . . .
C8A C 0.2301(3) 0.6328(3) 0.14433(16) 0.0354(6) Uani 1 1 d . . .
H8AA H 0.1294 0.6056 0.1486 0.042 Uiso 1 1 calc R . .
C8B C 0.7956(3) 0.3804(3) 0.35288(16) 0.0351(6) Uani 1 1 d . . .
H8BA H 0.8969 0.4010 0.3506 0.042 Uiso 1 1 calc R . .
C9B C 0.7881(5) 0.4173(3) 0.43673(19) 0.0571(9) Uani 1 1 d . . .
H9BA H 0.7099 0.3517 0.4495 0.069 Uiso 1 1 calc R . .
H9BB H 0.8782 0.4279 0.4728 0.069 Uiso 1 1 calc R . .
C9A C 0.2340(6) 0.5911(4) 0.0615(2) 0.0707(13) Uani 1 1 d . . .
H9AA H 0.1447 0.5836 0.0257 0.085 Uiso 1 1 calc R . .
H9AB H 0.3142 0.6531 0.0478 0.085 Uiso 1 1 calc R . .
C10A C 0.2517(5) 0.4664(4) 0.05691(19) 0.0554(9) Uani 1 1 d . . .
H10A H 0.3368 0.4700 0.0379 0.066 Uiso 1 1 calc R . .
H10B H 0.1679 0.4010 0.0213 0.066 Uiso 1 1 calc R . .
C10B C 0.7625(5) 0.5386(4) 0.4418(2) 0.0671(12) Uani 1 1 d . . .
H10C H 0.8327 0.6011 0.4855 0.081 Uiso 1 1 calc R . .
H10D H 0.6664 0.5256 0.4495 0.081 Uiso 1 1 calc R . .
C11A C 0.2679(4) 0.4356(3) 0.13675(17) 0.0405(7) Uani 1 1 d . . .
H11A H 0.3436 0.4003 0.1479 0.049 Uiso 1 1 calc R . .
H11B H 0.1780 0.3744 0.1421 0.049 Uiso 1 1 calc R . .
C11B C 0.7765(4) 0.5850(3) 0.36719(18) 0.0435(7) Uani 1 1 d . . .
H11C H 0.8753 0.6397 0.3705 0.052 Uiso 1 1 calc R . .
H11D H 0.7127 0.6317 0.3539 0.052 Uiso 1 1 calc R . .
C12A C 0.3075(3) 0.5618(3) 0.19094(15) 0.0314(6) Uani 1 1 d . . .
H12A H 0.4121 0.6079 0.2012 0.038 Uiso 1 1 calc R . .
C12B C 0.7327(3) 0.4634(3) 0.30851(16) 0.0339(6) Uani 1 1 d . . .
H12B H 0.6269 0.4233 0.2944 0.041 Uiso 1 1 calc R . .
C13A C 0.2674(3) 0.5449(3) 0.26599(16) 0.0329(6) Uani 1 1 d . . .
H13A H 0.1640 0.4942 0.2564 0.040 Uiso 1 1 calc R . .
C13B C 0.7849(4) 0.4835(3) 0.23641(18) 0.0400(7) Uani 1 1 d . . .
H13B H 0.8908 0.5218 0.2509 0.048 Uiso 1 1 calc R . .
C14A C 0.3524(4) 0.4851(3) 0.31385(18) 0.0456(8) Uani 1 1 d . . .
H14A H 0.4517 0.5296 0.3316 0.055 Uiso 1 1 calc R . .
C14B C 0.7284(5) 0.5674(4) 0.1933(2) 0.0607(10) Uani 1 1 d U . .
H14B H 0.7561 0.6513 0.2196 0.073 Uiso 1 1 calc R . .
C15A C 0.3009(5) 0.3771(4) 0.3329(2) 0.0702(12) Uani 1 1 d . . .
H15A H 0.2021 0.3298 0.3162 0.084 Uiso 1 1 calc R . .
H15B H 0.3618 0.3451 0.3635 0.084 Uiso 1 1 calc R . .
C15B C 0.6497(5) 0.5423(4) 0.1275(3) 0.0727(12) Uani 1 1 d U . .
H15C H 0.6180 0.4601 0.0980 0.087 Uiso 1 1 calc R . .
H15D H 0.6217 0.6053 0.1070 0.087 Uiso 1 1 calc R . .
C16A C 0.2211(3) 0.6849(3) 0.35803(15) 0.0319(6) Uani 1 1 d . . .
C16B C 0.8234(3) 0.3417(3) 0.14302(16) 0.0334(6) Uani 1 1 d . . .
C17A C 0.2654(3) 0.8181(3) 0.39541(15) 0.0318(6) Uani 1 1 d . . .
C17B C 0.7746(3) 0.2095(3) 0.10342(15) 0.0317(6) Uani 1 1 d . . .
C18A C 0.2009(3) 0.8470(3) 0.45255(16) 0.0369(6) Uani 1 1 d . . .
H18A H 0.1294 0.7822 0.4659 0.044 Uiso 1 1 calc R . .
C18B C 0.8479(3) 0.1789(3) 0.05153(16) 0.0374(6) Uani 1 1 d . . .
H18B H 0.9264 0.2425 0.0424 0.045 Uiso 1 1 calc R . .
C19A C 0.2410(3) 0.9700(3) 0.48983(17) 0.0406(7) Uani 1 1 d . . .
H19A H 0.1982 0.9900 0.5291 0.049 Uiso 1 1 calc R . .
C19B C 0.8075(4) 0.0569(3) 0.01328(18) 0.0430(7) Uani 1 1 d . . .
H19B H 0.8565 0.0361 -0.0226 0.052 Uiso 1 1 calc R . .
C20A C 0.3439(3) 1.0627(3) 0.46888(16) 0.0365(6) Uani 1 1 d . . .
C20B C 0.6939(4) -0.0345(3) 0.02848(18) 0.0465(8) Uani 1 1 d . . .
C21A C 0.4074(3) 1.0368(3) 0.41183(17) 0.0399(7) Uani 1 1 d . . .
H21A H 0.4768 1.1024 0.3977 0.048 Uiso 1 1 calc R . .
C21B C 0.6212(4) -0.0070(3) 0.08035(19) 0.0494(8) Uani 1 1 d . . .
H21B H 0.5444 -0.0714 0.0903 0.059 Uiso 1 1 calc R . .
C22A C 0.3684(3) 0.9137(3) 0.37554(17) 0.0368(6) Uani 1 1 d . . .
H22A H 0.4125 0.8944 0.3367 0.044 Uiso 1 1 calc R . .
C22B C 0.6614(3) 0.1156(3) 0.11774(17) 0.0413(7) Uani 1 1 d . . .
H22B H 0.6116 0.1358 0.1533 0.050 Uiso 1 1 calc R . .

loop_
_atom_site_aniso_label
_atom_site_aniso_U_11
_atom_site_aniso_U_22
_atom_site_aniso_U_33
_atom_site_aniso_U_23
_atom_site_aniso_U_13
_atom_site_aniso_U_12
Br1A 0.0733(3) 0.03784(19) 0.0451(2) -0.00384(14) 0.00490(16) 0.02993(17)
Br1B 0.1150(4) 0.0328(2) 0.0548(2) -0.00525(16) 0.0093(2) 0.0293(2)
O1A 0.0350(12) 0.0375(12) 0.0604(14) 0.0076(10) 0.0140(10) 0.0073(9)
O1B 0.0304(11) 0.0378(12) 0.0547(13) 0.0092(10) 0.0088(9) 0.0110(9)
O2A 0.0402(11) 0.0286(10) 0.0342(10) -0.0001(8) 0.0157(8) 0.0117(8)
O2B 0.0413(11) 0.0277(10) 0.0383(11) -0.0007(8) 0.0170(9) 0.0106(8)
O3A 0.0479(13) 0.0374(12) 0.0442(12) 0.0004(9) 0.0205(10) 0.0084(10)
O3B 0.0488(13) 0.0336(12) 0.0554(14) -0.0022(10) 0.0250(11) 0.0026(10)
C1A 0.059(2) 0.0331(16) 0.0369(16) 0.0025(13) 0.0061(14) 0.0157(14)
C1B 0.0462(17) 0.0338(16) 0.0377(16) 0.0042(12) 0.0085(13) 0.0124(13)
C2A 0.085(3) 0.0351(17) 0.0435(18) 0.0041(14) 0.0112(18) 0.0290(18)
C2B 0.075(2) 0.0319(16) 0.0446(18) 0.0050(13) 0.0191(17) 0.0247(16)
C3A 0.092(3) 0.065(3) 0.051(2) 0.0056(18) 0.011(2) 0.057(2)
C3B 0.069(2) 0.052(2) 0.060(2) 0.0158(17) 0.0233(19) 0.0413(19)
C4A 0.057(2) 0.068(3) 0.067(3) 0.003(2) 0.0067(19) 0.038(2)
C4B 0.0452(19) 0.054(2) 0.064(2) 0.0148(17) 0.0102(16) 0.0281(17)
C5A 0.0419(17) 0.0418(18) 0.0488(19) 0.0026(14) 0.0075(14) 0.0185(14)
C5B 0.0378(16) 0.0374(16) 0.0448(17) 0.0047(13) 0.0078(13) 0.0157(13)
C6A 0.0422(16) 0.0288(14) 0.0294(14) 0.0025(11) 0.0077(12) 0.0125(12)
C6B 0.0367(15) 0.0317(14) 0.0306(14) 0.0042(11) 0.0104(11) 0.0126(12)
C7A 0.0354(15) 0.0287(14) 0.0321(14) 0.0029(11) 0.0097(11) 0.0085(12)
C7B 0.0340(15) 0.0327(14) 0.0301(14) 0.0032(11) 0.0101(11) 0.0121(12)
C8A 0.0380(16) 0.0280(14) 0.0372(15) 0.0019(11) 0.0028(12) 0.0128(12)
C8B 0.0344(15) 0.0297(14) 0.0372(15) 0.0016(12) 0.0035(12) 0.0108(12)
C9B 0.081(3) 0.049(2) 0.0356(18) -0.0012(15) 0.0016(17) 0.0243(19)
C9A 0.133(4) 0.044(2) 0.0334(18) 0.0016(15) 0.006(2) 0.038(2)
C10A 0.081(3) 0.052(2) 0.0361(18) 0.0010(15) 0.0129(17) 0.0311(19)
C10B 0.117(4) 0.066(3) 0.0381(19) 0.0052(17) 0.018(2) 0.059(3)
C11A 0.0549(19) 0.0320(15) 0.0374(16) 0.0005(12) 0.0126(14) 0.0203(14)
C11B 0.0530(19) 0.0364(16) 0.0434(17) -0.0020(13) 0.0133(14) 0.0212(14)
C12A 0.0363(15) 0.0284(14) 0.0314(14) 0.0032(11) 0.0102(11) 0.0135(11)
C12B 0.0400(16) 0.0290(14) 0.0359(15) 0.0020(11) 0.0115(12) 0.0163(12)
C13A 0.0377(15) 0.0269(14) 0.0333(14) -0.0004(11) 0.0107(12) 0.0113(11)
C13B 0.0527(18) 0.0275(14) 0.0428(17) 0.0018(12) 0.0186(14) 0.0157(13)
C14A 0.060(2) 0.0422(18) 0.0378(17) 0.0045(14) 0.0093(15) 0.0242(16)
C14B 0.101(3) 0.058(2) 0.046(2) 0.0156(17) 0.032(2) 0.050(2)
C15A 0.096(3) 0.059(3) 0.073(3) 0.032(2) 0.028(2) 0.038(2)
C15B 0.076(3) 0.073(3) 0.086(3) 0.033(2) 0.031(2) 0.037(2)
C16A 0.0341(15) 0.0326(15) 0.0295(14) 0.0052(11) 0.0089(11) 0.0123(12)
C16B 0.0385(15) 0.0332(15) 0.0305(14) 0.0031(11) 0.0101(12) 0.0152(13)
C17A 0.0365(15) 0.0338(15) 0.0271(13) 0.0036(11) 0.0067(11) 0.0164(12)
C17B 0.0382(15) 0.0295(14) 0.0285(13) 0.0023(11) 0.0078(11) 0.0149(12)
C18A 0.0446(17) 0.0398(16) 0.0318(15) 0.0063(12) 0.0143(13) 0.0194(13)
C18B 0.0439(17) 0.0371(16) 0.0343(15) 0.0048(12) 0.0110(12) 0.0185(13)
C19A 0.0555(19) 0.0467(18) 0.0311(15) 0.0058(13) 0.0136(13) 0.0320(15)
C19B 0.060(2) 0.0399(17) 0.0367(16) 0.0043(13) 0.0135(14) 0.0274(15)
C20A 0.0487(17) 0.0318(15) 0.0308(14) 0.0023(11) 0.0034(12) 0.0215(13)
C20B 0.078(2) 0.0296(15) 0.0335(16) 0.0013(12) 0.0078(15) 0.0254(16)
C21A 0.0466(17) 0.0378(16) 0.0361(16) 0.0059(12) 0.0124(13) 0.0155(13)
C21B 0.066(2) 0.0286(16) 0.0440(18) 0.0018(13) 0.0153(16) 0.0053(15)
C22A 0.0420(16) 0.0358(15) 0.0330(15) 0.0018(12) 0.0125(12) 0.0142(13)
C22B 0.0510(18) 0.0343(16) 0.0348(16) 0.0004(12) 0.0141(13) 0.0102(14)

loop_
_atom_type_symbol
_atom_type_description
_atom_type_scat_dispersion_real
_atom_type_scat_dispersion_imag
_atom_type_scat_source
C C 0.0033 0.0016 'International Tables Vol C Tables 4.2.6.8 and 6.1.1.4'
H H 0.0000 0.0000 'International Tables Vol C Tables 4.2.6.8 and 6.1.1.4'
Br Br -0.2901 2.4595 'International Tables Vol C Tables 4.2.6.8 and 6.1.1.4'
O O 0.0106 0.0060 'International Tables Vol C Tables 4.2.6.8 and 6.1.1.4'

loop_
_geom_angle_atom_site_label_1
_geom_angle_atom_site_label_2
_geom_angle_atom_site_label_3
_geom_angle
_geom_angle_site_symmetry_1
_geom_angle_site_symmetry_3
_geom_angle_publ_flag
C16A O2A C13A 118.0(2) . . ?
C16B O2B C13B 117.5(2) . . ?
C2A C1A C6A 120.3(3) . . ?
C2A C1A H1AA 119.9 . . ?
C6A C1A H1AA 119.9 . . ?
C2B C1B C6B 120.5(3) . . ?
C2B C1B H1BA 119.8 . . ?
C6B C1B H1BA 119.8 . . ?
C3A C2A C1A 120.4(3) . . ?
C3A C2A H2AA 119.8 . . ?
C1A C2A H2AA 119.8 . . ?
C1B C2B C3B 120.2(3) . . ?
C1B C2B H2BA 119.9 . . ?
C3B C2B H2BA 119.9 . . ?
C2A C3A C4A 119.8(3) . . ?
C2A C3A H3AA 120.1 . . ?
C4A C3A H3AA 120.1 . . ?
C4B C3B C2B 120.0(3) . . ?
C4B C3B H3BA 120.0 . . ?
C2B C3B H3BA 120.0 . . ?
C3A C4A C5A 120.5(4) . . ?
C3A C4A H4AA 119.7 . . ?
C5A C4A H4AA 119.7 . . ?
C3B C4B C5B 120.3(3) . . ?
C3B C4B H4BA 119.8 . . ?
C5B C4B H4BA 119.8 . . ?
C4A C5A C6A 119.8(3) . . ?
C4A C5A H5AA 120.1 . . ?
C6A C5A H5AA 120.1 . . ?
C4B C5B C6B 120.3(3) . . ?
C4B C5B H5BA 119.9 . . ?
C6B C5B H5BA 119.9 . . ?
C1A C6A C5A 119.2(3) . . ?
C1A C6A C7A 118.0(3) . . ?
C5A C6A C7A 122.8(3) . . ?
C5B C6B C1B 118.7(3) . . ?
C5B C6B C7B 123.0(3) . . ?
C1B C6B C7B 118.3(3) . . ?
O1A C7A C6A 120.1(3) . . ?
O1A C7A C8A 119.9(3) . . ?
C6A C7A C8A 120.0(2) . . ?
O1B C7B C6B 120.0(3) . . ?
O1B C7B C8B 120.6(3) . . ?
C6B C7B C8B 119.3(2) . . ?
C7A C8A C12A 113.8(2) . . ?
C7A C8A C9A 110.2(3) . . ?
C12A C8A C9A 104.3(2) . . ?
C7A C8A H8AA 109.5 . . ?
C12A C8A H8AA 109.5 . . ?
C9A C8A H8AA 109.5 . . ?
C7B C8B C12B 113.9(2) . . ?
C7B C8B C9B 109.6(3) . . ?
C12B C8B C9B 104.6(2) . . ?
C7B C8B H8BA 109.5 . . ?
C12B C8B H8BA 109.5 . . ?
C9B C8B H8BA 109.5 . . ?
C10B C9B C8B 106.5(3) . . ?
C10B C9B H9BA 110.4 . . ?
C8B C9B H9BA 110.4 . . ?
C10B C9B H9BB 110.4 . . ?
C8B C9B H9BB 110.4 . . ?
H9BA C9B H9BB 108.6 . . ?
C10A C9A C8A 107.0(3) . . ?
C10A C9A H9AA 110.3 . . ?
C8A C9A H9AA 110.3 . . ?
C10A C9A H9AB 110.3 . . ?
C8A C9A H9AB 110.3 . . ?
H9AA C9A H9AB 108.6 . . ?
C9A C10A C11A 107.9(3) . . ?
C9A C10A H10A 110.1 . . ?
C11A C10A H10A 110.1 . . ?
C9A C10A H10B 110.1 . . ?
C11A C10A H10B 110.1 . . ?
H10A C10A H10B 108.4 . . ?
C9B C10B C11B 107.8(3) . . ?
C9B C10B H10C 110.1 . . ?
C11B C10B H10C 110.1 . . ?
C9B C10B H10D 110.1 . . ?
C11B C10B H10D 110.1 . . ?
H10C C10B H10D 108.5 . . ?
C10A C11A C12A 105.0(2) . . ?
C10A C11A H11A 110.8 . . ?
C12A C11A H11A 110.8 . . ?
C10A C11A H11B 110.8 . . ?
C12A C11A H11B 110.8 . . ?
H11A C11A H11B 108.8 . . ?
C10B C11B C12B 103.3(3) . . ?
C10B C11B H11C 111.1 . . ?
C12B C11B H11C 111.1 . . ?
C10B C11B H11D 111.1 . . ?
C12B C11B H11D 111.1 . . ?
H11C C11B H11D 109.1 . . ?
C13A C12A C8A 113.5(2) . . ?
C13A C12A C11A 112.3(2) . . ?
C8A C12A C11A 103.8(2) . . ?
C13A C12A H12A 109.0 . . ?
C8A C12A H12A 109.0 . . ?
C11A C12A H12A 109.0 . . ?
C13B C12B C11B 113.4(2) . . ?
C13B C12B C8B 112.4(2) . . ?
C11B C12B C8B 103.6(2) . . ?
C13B C12B H12B 109.1 . . ?
C11B C12B H12B 109.1 . . ?
C8B C12B H12B 109.1 . . ?
O2A C13A C14A 108.7(2) . . ?
O2A C13A C12A 105.5(2) . . ?
C14A C13A C12A 112.9(2) . . ?
O2A C13A H13A 109.9 . . ?
C14A C13A H13A 109.9 . . ?
C12A C13A H13A 109.9 . . ?
O2B C13B C14B 112.1(3) . . ?
O2B C13B C12B 105.6(2) . . ?
C14B C13B C12B 113.4(3) . . ?
O2B C13B H13B 108.5 . . ?
C14B C13B H13B 108.5 . . ?
C12B C13B H13B 108.5 . . ?
C15A C14A C13A 124.8(4) . . ?
C15A C14A H14A 117.6 . . ?
C13A C14A H14A 117.6 . . ?
C15B C14B C13B 128.9(4) . . ?
C15B C14B H14B 115.5 . . ?
C13B C14B H14B 115.5 . . ?
C14A C15A H15A 120.0 . . ?
C14A C15A H15B 120.0 . . ?
H15A C15A H15B 120.0 . . ?
C14B C15B H15C 120.0 . . ?
C14B C15B H15D 120.0 . . ?
H15C C15B H15D 120.0 . . ?
O3A C16A O2A 123.7(3) . . ?
O3A C16A C17A 124.9(3) . . ?
O2A C16A C17A 111.5(2) . . ?
O3B C16B O2B 123.5(3) . . ?
O3B C16B C17B 124.4(3) . . ?
O2B C16B C17B 112.1(2) . . ?
C22A C17A C18A 119.4(3) . . ?
C22A C17A C16A 122.1(2) . . ?
C18A C17A C16A 118.4(3) . . ?
C22B C17B C18B 119.5(3) . . ?
C22B C17B C16B 122.3(3) . . ?
C18B C17B C16B 118.2(3) . . ?
C19A C18A C17A 120.3(3) . . ?
C19A C18A H18A 119.9 . . ?
C17A C18A H18A 119.9 . . ?
C19B C18B C17B 120.6(3) . . ?
C19B C18B H18B 119.7 . . ?
C17B C18B H18B 119.7 . . ?
C20A C19A C18A 118.9(3) . . ?
C20A C19A H19A 120.6 . . ?
C18A C19A H19A 120.6 . . ?
C18B C19B C20B 118.5(3) . . ?
C18B C19B H19B 120.8 . . ?
C20B C19B H19B 120.8 . . ?
C19A C20A C21A 122.0(3) . . ?
C19A C20A Br1A 118.9(2) . . ?
C21A C20A Br1A 119.1(2) . . ?
C21B C20B C19B 122.0(3) . . ?
C21B C20B Br1B 119.4(3) . . ?
C19B C20B Br1B 118.6(2) . . ?
C20A C21A C22A 118.9(3) . . ?
C20A C21A H21A 120.5 . . ?
C22A C21A H21A 120.5 . . ?
C20B C21B C22B 119.1(3) . . ?
C20B C21B H21B 120.4 . . ?
C22B C21B H21B 120.4 . . ?
C21A C22A C17A 120.5(3) . . ?
C21A C22A H22A 119.7 . . ?
C17A C22A H22A 119.7 . . ?
C21B C22B C17B 120.2(3) . . ?
C21B C22B H22B 119.9 . . ?
C17B C22B H22B 119.9 . . ?

loop_
_geom_bond_atom_site_label_1
_geom_bond_atom_site_label_2
_geom_bond_distance
_geom_bond_site_symmetry_2
_geom_bond_publ_flag
Br1A C20A 1.898(3) . ?
Br1B C20B 1.896(3) . ?
O1A C7A 1.219(3) . ?
O1B C7B 1.218(3) . ?
O2A C16A 1.348(3) . ?
O2A C13A 1.461(3) . ?
O2B C16B 1.343(3) . ?
O2B C13B 1.459(3) . ?
O3A C16A 1.208(3) . ?
O3B C16B 1.207(4) . ?
C1A C2A 1.386(5) . ?
C1A C6A 1.396(4) . ?
C1A H1AA 0.9500 . ?
C1B C2B 1.378(4) . ?
C1B C6B 1.399(4) . ?
C1B H1BA 0.9500 . ?
C2A C3A 1.380(6) . ?
C2A H2AA 0.9500 . ?
C2B C3B 1.382(5) . ?
C2B H2BA 0.9500 . ?
C3A C4A 1.380(6) . ?
C3A H3AA 0.9500 . ?
C3B C4B 1.373(5) . ?
C3B H3BA 0.9500 . ?
C4A C5A 1.394(5) . ?
C4A H4AA 0.9500 . ?
C4B C5B 1.388(4) . ?
C4B H4BA 0.9500 . ?
C5A C6A 1.396(4) . ?
C5A H5AA 0.9500 . ?
C5B C6B 1.389(4) . ?
C5B H5BA 0.9500 . ?
C6A C7A 1.494(4) . ?
C6B C7B 1.501(4) . ?
C7A C8A 1.515(4) . ?
C7B C8B 1.513(4) . ?
C8A C12A 1.531(4) . ?
C8A C9A 1.537(5) . ?
C8A H8AA 1.0000 . ?
C8B C12B 1.536(4) . ?
C8B C9B 1.555(4) . ?
C8B H8BA 1.0000 . ?
C9B C10B 1.498(5) . ?
C9B H9BA 0.9900 . ?
C9B H9BB 0.9900 . ?
C9A C10A 1.499(5) . ?
C9A H9AA 0.9900 . ?
C9A H9AB 0.9900 . ?
C10A C11A 1.520(4) . ?
C10A H10A 0.9900 . ?
C10A H10B 0.9900 . ?
C10B C11B 1.522(5) . ?
C10B H10C 0.9900 . ?
C10B H10D 0.9900 . ?
C11A C12A 1.541(4) . ?
C11A H11A 0.9900 . ?
C11A H11B 0.9900 . ?
C11B C12B 1.536(4) . ?
C11B H11C 0.9900 . ?
C11B H11D 0.9900 . ?
C12A C13A 1.509(4) . ?
C12A H12A 1.0000 . ?
C12B C13B 1.517(4) . ?
C12B H12B 1.0000 . ?
C13A C14A 1.495(4) . ?
C13A H13A 1.0000 . ?
C13B C14B 1.498(5) . ?
C13B H13B 1.0000 . ?
C14A C15A 1.293(5) . ?
C14A H14A 0.9500 . ?
C14B C15B 1.251(6) . ?
C14B H14B 0.9500 . ?
C15A H15A 0.9500 . ?
C15A H15B 0.9500 . ?
C15B H15C 0.9500 . ?
C15B H15D 0.9500 . ?
C16A C17A 1.485(4) . ?
C16B C17B 1.481(4) . ?
C17A C22A 1.388(4) . ?
C17A C18A 1.397(4) . ?
C17B C22B 1.392(4) . ?
C17B C18B 1.395(4) . ?
C18A C19A 1.387(4) . ?
C18A H18A 0.9500 . ?
C18B C19B 1.382(4) . ?
C18B H18B 0.9500 . ?
C19A C20A 1.378(5) . ?
C19A H19A 0.9500 . ?
C19B C20B 1.387(5) . ?
C19B H19B 0.9500 . ?
C20A C21A 1.379(4) . ?
C20B C21B 1.378(5) . ?
C21A C22A 1.384(4) . ?
C21A H21A 0.9500 . ?
C21B C22B 1.384(4) . ?
C21B H21B 0.9500 . ?
C22A H22A 0.9500 . ?
C22B H22B 0.9500 . ?
